data_4072000
loop_
_publ_author_name
'Krieck, Sven'
'G\"orls, Helmar'
'Westerhausen, Matthias'

_publ_section_title
;
 Synthesis and Properties of Calcium Tetraorganylalanates with
 [Me4&#x2212;nAlPhn]&#x2212;Anions
;
_journal_issue 19
_journal_name_full Organometallics
_journal_page_first 5052
_journal_paper_doi 10.1021/om800509p
_journal_volume 27
_journal_year 2008
_chemical_formula_moiety 'C20 H40 Ca I O5, C24 H20 Al, C4 H8 O'
_chemical_formula_sum 'C48 H68 Al Ca I O6'
_chemical_formula_weight 934.98
_chemical_name_systematic
; 
 ? 
;
_space_group_IT_number 2
_symmetry_cell_setting triclinic
_symmetry_space_group_name_Hall '-P 1'
_symmetry_space_group_name_H-M 'P -1'
_atom_sites_solution_hydrogens geom
_atom_sites_solution_primary direct
_atom_sites_solution_secondary difmap
_audit_creation_method SHELXL-97
_cell_angle_alpha 108.701(2)
_cell_angle_beta 102.449(2)
_cell_angle_gamma 92.823(2)
_cell_formula_units_Z 2
_cell_length_a 9.5544(3)
_cell_length_b 14.2629(5)
_cell_length_c 19.1425(5)
_cell_measurement_reflns_used 16920
_cell_measurement_temperature 183(2)
_cell_measurement_theta_max 27.45
_cell_measurement_theta_min 2.51
_cell_volume 2392.96(13)
_computing_cell_refinement DENZO
_computing_data_collection COLLECT
_computing_data_reduction DENZO
_computing_molecular_graphics SHELXTL/PC
_computing_publication_material SHELXL-97
_computing_structure_refinement 'SHELXL-97 (Sheldrick, 1997)'
_computing_structure_solution 'SHELXS-97 (Sheldrick, 1990)'
_diffrn_ambient_temperature 183(2)
_diffrn_measured_fraction_theta_full 0.992
_diffrn_measured_fraction_theta_max 0.992
_diffrn_measurement_device_type KappaCCD
_diffrn_measurement_method 'phi- + omega-scan'
_diffrn_radiation_monochromator graphite
_diffrn_radiation_source 'fine-focus sealed tube'
_diffrn_radiation_type MoK\a
_diffrn_radiation_wavelength 0.71073
_diffrn_reflns_av_R_equivalents 0.0331
_diffrn_reflns_av_sigmaI/netI 0.0682
_diffrn_reflns_limit_h_max 11
_diffrn_reflns_limit_h_min -12
_diffrn_reflns_limit_k_max 18
_diffrn_reflns_limit_k_min -18
_diffrn_reflns_limit_l_max 24
_diffrn_reflns_limit_l_min -23
_diffrn_reflns_number 16920
_diffrn_reflns_theta_full 27.45
_diffrn_reflns_theta_max 27.45
_diffrn_reflns_theta_min 2.51
_exptl_absorpt_coefficient_mu 0.839
_exptl_absorpt_correction_type none
_exptl_crystal_colour colourless
_exptl_crystal_density_diffrn 1.298
_exptl_crystal_density_method 'not measured'
_exptl_crystal_description prism
_exptl_crystal_F_000 980
_exptl_crystal_size_max 0.04
_exptl_crystal_size_mid 0.04
_exptl_crystal_size_min 0.04
_refine_diff_density_max 1.172
_refine_diff_density_min -0.660
_refine_diff_density_rms 0.082
_refine_ls_extinction_method none
_refine_ls_goodness_of_fit_ref 0.961
_refine_ls_hydrogen_treatment constr
_refine_ls_matrix_type full
_refine_ls_number_parameters 495
_refine_ls_number_reflns 10863
_refine_ls_number_restraints 0
_refine_ls_restrained_S_all 0.961
_refine_ls_R_factor_all 0.0886
_refine_ls_R_factor_gt 0.0535
_refine_ls_shift/su_max 0.001
_refine_ls_shift/su_mean 0.000
_refine_ls_structure_factor_coef Fsqd
_refine_ls_weighting_details 'calc w=1/[\s^2^(Fo^2^)+(0.0594P)^2^+3.7502P] where P=(Fo^2^+2Fc^2^)/3'
_refine_ls_weighting_scheme calc
_refine_ls_wR_factor_gt 0.1173
_refine_ls_wR_factor_ref 0.1356
_reflns_number_gt 7710
_reflns_number_total 10863
_reflns_threshold_expression >2sigma(I)
_cod_data_source_file om800509p_si_001.cif
_cod_data_source_block FO3330
_cod_depositor_comments
;
The following automatic conversions were performed:

'_exptl_absorpt_correction_type' value 'NONE' changed to 'none'
according to /home/saulius/struct/CIF-dictionaries/cif_core.dic
dictionary named 'cif_core.dic' version 2.4.1 from 2010-06-29.

Automatic conversion script
Id: cif_fix_values 1715 2011-07-08 13:25:40Z adriana 
;
_cod_original_sg_symbol_Hall -P1
_cod_original_sg_symbol_H-M P-1
_cod_database_code 4072000

loop_
_symmetry_equiv_pos_as_xyz
'x, y, z'
'-x, -y, -z'

loop_
_atom_site_label
_atom_site_type_symbol
_atom_site_fract_x
_atom_site_fract_y
_atom_site_fract_z
_atom_site_U_iso_or_equiv
_atom_site_adp_type
_atom_site_occupancy
_atom_site_symmetry_multiplicity
_atom_site_calc_flag
_atom_site_refinement_flags
_atom_site_disorder_assembly
_atom_site_disorder_group
Ca1 Ca 0.02690(8) 0.82128(5) -0.20531(4) 0.02869(16) Uani 1 1 d . . .
I1 I -0.22450(3) 0.90573(2) -0.140857(16) 0.04322(10) Uani 1 1 d . . .
O1 O 0.2116(3) 0.75089(18) -0.26213(14) 0.0340(6) Uani 1 1 d . . .
O2 O -0.0583(3) 0.8527(2) -0.32105(15) 0.0411(7) Uani 1 1 d . A .
O3 O 0.1791(3) 0.97430(19) -0.15494(15) 0.0391(6) Uani 1 1 d . . .
O4 O 0.1448(3) 0.7806(2) -0.09930(14) 0.0367(6) Uani 1 1 d . . .
O5 O -0.0985(3) 0.65782(19) -0.25774(16) 0.0407(6) Uani 1 1 d . . .
C25 C 0.1969(5) 0.6538(3) -0.3201(3) 0.0501(11) Uani 1 1 d . . .
H25A H 0.1010 0.6394 -0.3564 0.060 Uiso 1 1 calc R . .
H25B H 0.2068 0.6011 -0.2966 0.060 Uiso 1 1 calc R . .
C26 C 0.3146(6) 0.6569(4) -0.3603(3) 0.0582(13) Uani 1 1 d . . .
H26A H 0.3749 0.6030 -0.3582 0.070 Uiso 1 1 calc R . .
H26B H 0.2729 0.6487 -0.4142 0.070 Uiso 1 1 calc R . .
C27 C 0.4015(7) 0.7552(4) -0.3203(3) 0.0738(15) Uiso 1 1 d . . .
H27A H 0.5057 0.7479 -0.3089 0.089 Uiso 1 1 calc R . .
H27B H 0.3849 0.7983 -0.3521 0.089 Uiso 1 1 calc R . .
C28 C 0.3558(4) 0.7995(3) -0.2493(2) 0.0442(10) Uani 1 1 d . . .
H28A H 0.4221 0.7879 -0.2063 0.053 Uiso 1 1 calc R . .
H28B H 0.3554 0.8724 -0.2375 0.053 Uiso 1 1 calc R . .
C29 C -0.1977(5) 0.8819(5) -0.3478(3) 0.0685(16) Uani 1 1 d . . .
H29A H -0.2632 0.8233 -0.3856 0.082 Uiso 0.519(16) 1 calc PR A 1
H29B H -0.2425 0.9101 -0.3048 0.082 Uiso 0.519(16) 1 calc PR A 1
H29C H -0.2095 0.9481 -0.3134 0.082 Uiso 0.481(16) 1 calc PR A 2
H29D H -0.2775 0.8323 -0.3513 0.082 Uiso 0.481(16) 1 calc PR A 2
C30 C -0.1749(12) 0.9536(9) -0.3811(6) 0.061(4) Uiso 0.519(16) 1 d P A 1
H30A H -0.1412 1.0206 -0.3423 0.073 Uiso 0.519(16) 1 calc PR A 1
H30B H -0.2632 0.9566 -0.4180 0.073 Uiso 0.519(16) 1 calc PR A 1
C30A C -0.1954(14) 0.8858(11) -0.4251(8) 0.070(4) Uiso 0.481(16) 1 d P A 2
H30C H -0.2333 0.8200 -0.4648 0.084 Uiso 0.481(16) 1 calc PR A 2
H30D H -0.2549 0.9362 -0.4368 0.084 Uiso 0.481(16) 1 calc PR A 2
C31 C -0.0528(7) 0.9114(6) -0.4219(4) 0.099(2) Uani 1 1 d . . .
H31A H -0.0952 0.8627 -0.4734 0.119 Uiso 0.519(16) 1 calc PR A 1
H31B H 0.0094 0.9660 -0.4260 0.119 Uiso 0.519(16) 1 calc PR A 1
H31C H -0.0264 0.9847 -0.4003 0.119 Uiso 0.481(16) 1 calc PR A 2
H31D H -0.0342 0.8871 -0.4732 0.119 Uiso 0.481(16) 1 calc PR A 2
C32 C 0.0315(5) 0.8618(4) -0.3713(2) 0.0506(11) Uani 1 1 d . A .
H32A H 0.0503 0.7952 -0.4017 0.061 Uiso 1 1 calc R . .
H32B H 0.1251 0.9028 -0.3418 0.061 Uiso 1 1 calc R . .
C33 C 0.1441(6) 1.0619(3) -0.1747(2) 0.0499(11) Uani 1 1 d . . .
H33A H 0.0383 1.0587 -0.1931 0.060 Uiso 1 1 calc R . .
H33B H 0.1907 1.0669 -0.2151 0.060 Uiso 1 1 calc R . .
C34 C 0.2006(6) 1.1493(3) -0.1033(3) 0.0632(14) Uani 1 1 d . . .
H34A H 0.2267 1.2101 -0.1145 0.076 Uiso 1 1 calc R . .
H34B H 0.1293 1.1629 -0.0717 0.076 Uiso 1 1 calc R . .
C35 C 0.3315(6) 1.1145(4) -0.0651(3) 0.0589(13) Uani 1 1 d . . .
H35A H 0.4157 1.1265 -0.0850 0.071 Uiso 1 1 calc R . .
H35B H 0.3560 1.1493 -0.0094 0.071 Uiso 1 1 calc R . .
C36 C 0.2896(6) 1.0063(4) -0.0840(3) 0.0639(14) Uani 1 1 d . . .
H36A H 0.3740 0.9697 -0.0900 0.077 Uiso 1 1 calc R . .
H36B H 0.2512 0.9939 -0.0433 0.077 Uiso 1 1 calc R . .
C37 C 0.2706(5) 0.7286(3) -0.0918(2) 0.0425(10) Uani 1 1 d . . .
H37A H 0.3566 0.7692 -0.0930 0.051 Uiso 1 1 calc R . .
H37B H 0.2548 0.6639 -0.1339 0.051 Uiso 1 1 calc R . .
C38 C 0.2920(5) 0.7121(3) -0.0163(2) 0.0484(11) Uani 1 1 d . . .
H38A H 0.2393 0.6475 -0.0219 0.058 Uiso 1 1 calc R . .
H38B H 0.3957 0.7140 0.0070 0.058 Uiso 1 1 calc R . .
C39 C 0.2297(6) 0.7981(4) 0.0297(2) 0.0576(13) Uani 1 1 d . . .
H39A H 0.2995 0.8597 0.0504 0.069 Uiso 1 1 calc R . .
H39B H 0.2005 0.7837 0.0722 0.069 Uiso 1 1 calc R . .
C40 C 0.0999(5) 0.8071(4) -0.0280(2) 0.0495(11) Uani 1 1 d . . .
H40A H 0.0151 0.7609 -0.0324 0.059 Uiso 1 1 calc R . .
H40B H 0.0748 0.8761 -0.0134 0.059 Uiso 1 1 calc R . .
C41 C -0.0712(5) 0.5777(3) -0.2263(3) 0.0488(11) Uani 1 1 d . . .
H41A H -0.0733 0.6005 -0.1720 0.059 Uiso 1 1 calc R . .
H41B H 0.0246 0.5565 -0.2306 0.059 Uiso 1 1 calc R . .
C42 C -0.1901(5) 0.4920(3) -0.2723(3) 0.0451(10) Uani 1 1 d . . .
H42A H -0.1502 0.4277 -0.2866 0.054 Uiso 1 1 calc R . .
H42B H -0.2632 0.4876 -0.2434 0.054 Uiso 1 1 calc R . .
C43 C -0.2545(5) 0.5182(3) -0.3415(3) 0.0533(12) Uani 1 1 d . . .
H43A H -0.3577 0.4902 -0.3625 0.064 Uiso 1 1 calc R . .
H43B H -0.2015 0.4935 -0.3816 0.064 Uiso 1 1 calc R . .
C44 C -0.2372(4) 0.6312(3) -0.3113(2) 0.0423(9) Uani 1 1 d . . .
H44A H -0.2387 0.6588 -0.3527 0.051 Uiso 1 1 calc R . .
H44B H -0.3148 0.6557 -0.2859 0.051 Uiso 1 1 calc R . .
Al1 Al 0.30350(11) 0.34913(7) -0.24940(6) 0.0252(2) Uani 1 1 d . . .
C1 C 0.2435(4) 0.3724(2) -0.34973(19) 0.0275(7) Uani 1 1 d . . .
C2 C 0.1013(4) 0.3819(3) -0.3820(2) 0.0363(9) Uani 1 1 d . . .
H2A H 0.0297 0.3788 -0.3550 0.044 Uiso 1 1 calc R . .
C3 C 0.0599(5) 0.3959(3) -0.4522(2) 0.0452(10) Uani 1 1 d . . .
H3A H -0.0381 0.4016 -0.4721 0.054 Uiso 1 1 calc R . .
C4 C 0.1611(5) 0.4014(3) -0.4921(2) 0.0461(10) Uani 1 1 d . . .
H4A H 0.1336 0.4111 -0.5398 0.055 Uiso 1 1 calc R . .
C5 C 0.3032(5) 0.3928(3) -0.4629(2) 0.0466(11) Uani 1 1 d . . .
H5A H 0.3742 0.3966 -0.4901 0.056 Uiso 1 1 calc R . .
C6 C 0.3410(4) 0.3785(3) -0.3930(2) 0.0372(9) Uani 1 1 d . . .
H6A H 0.4392 0.3724 -0.3738 0.045 Uiso 1 1 calc R . .
C7 C 0.3743(4) 0.2143(3) -0.2714(2) 0.0291(7) Uani 1 1 d . . .
C8 C 0.4899(4) 0.1912(3) -0.2231(2) 0.0395(9) Uani 1 1 d . . .
H8A H 0.5398 0.2422 -0.1772 0.047 Uiso 1 1 calc R . .
C9 C 0.5341(5) 0.0973(3) -0.2396(3) 0.0508(11) Uani 1 1 d . . .
H9A H 0.6124 0.0849 -0.2051 0.061 Uiso 1 1 calc R . .
C10 C 0.4657(5) 0.0223(3) -0.3055(3) 0.0553(13) Uani 1 1 d . . .
H10A H 0.4968 -0.0420 -0.3172 0.066 Uiso 1 1 calc R . .
C11 C 0.3513(5) 0.0409(3) -0.3545(3) 0.0528(12) Uani 1 1 d . . .
H11A H 0.3026 -0.0108 -0.4001 0.063 Uiso 1 1 calc R . .
C12 C 0.3068(5) 0.1354(3) -0.3373(2) 0.0400(9) Uani 1 1 d . . .
H12A H 0.2273 0.1465 -0.3719 0.048 Uiso 1 1 calc R . .
C13 C 0.1328(4) 0.3484(3) -0.20418(19) 0.0280(7) Uani 1 1 d . . .
C14 C 0.1165(4) 0.4294(3) -0.1428(2) 0.0365(9) Uani 1 1 d . . .
H14A H 0.1912 0.4842 -0.1208 0.044 Uiso 1 1 calc R . .
C15 C -0.0044(5) 0.4333(4) -0.1124(2) 0.0498(11) Uani 1 1 d . . .
H15A H -0.0116 0.4901 -0.0712 0.060 Uiso 1 1 calc R . .
C16 C -0.1137(5) 0.3537(4) -0.1426(3) 0.0517(12) Uani 1 1 d . . .
H16A H -0.1963 0.3555 -0.1223 0.062 Uiso 1 1 calc R . .
C17 C -0.1019(5) 0.2713(4) -0.2028(3) 0.0488(11) Uani 1 1 d . . .
H17A H -0.1765 0.2164 -0.2240 0.059 Uiso 1 1 calc R . .
C18 C 0.0191(4) 0.2693(3) -0.2320(2) 0.0361(9) Uani 1 1 d . . .
H18A H 0.0257 0.2117 -0.2728 0.043 Uiso 1 1 calc R . .
C19 C 0.4548(4) 0.4605(3) -0.17650(19) 0.0284(7) Uani 1 1 d . . .
C20 C 0.4951(4) 0.5459(3) -0.1914(2) 0.0352(8) Uani 1 1 d . . .
H20A H 0.4499 0.5515 -0.2389 0.042 Uiso 1 1 calc R . .
C21 C 0.5975(5) 0.6230(3) -0.1405(3) 0.0462(10) Uani 1 1 d . . .
H21A H 0.6199 0.6802 -0.1532 0.055 Uiso 1 1 calc R . .
C22 C 0.6667(5) 0.6168(3) -0.0719(3) 0.0496(11) Uani 1 1 d . . .
H22A H 0.7388 0.6688 -0.0373 0.059 Uiso 1 1 calc R . .
C23 C 0.6307(5) 0.5344(4) -0.0537(2) 0.0540(12) Uani 1 1 d . . .
H23A H 0.6770 0.5295 -0.0061 0.065 Uiso 1 1 calc R . .
C24 C 0.5267(5) 0.4590(3) -0.1052(2) 0.0421(10) Uani 1 1 d . . .
H24A H 0.5028 0.4030 -0.0914 0.051 Uiso 1 1 calc R . .
O6 O 0.2548(10) -0.1949(7) -0.4951(5) 0.068(2) Uiso 0.50 1 d P B 1
C45 C 0.4200(10) -0.2000(8) -0.4887(5) 0.043(2) Uiso 0.50 1 d P B 1
H45A H 0.4748 -0.1632 -0.4358 0.051 Uiso 0.50 1 calc PR B 1
H45B H 0.4389 -0.2704 -0.5016 0.051 Uiso 0.50 1 calc PR B 1
C46 C 0.4667(9) -0.1580(7) -0.5383(5) 0.0444(19) Uiso 0.50 1 d P B 1
H46A H 0.5275 -0.2010 -0.5674 0.053 Uiso 0.50 1 calc PR B 1
H46B H 0.5210 -0.0907 -0.5105 0.053 Uiso 0.50 1 calc PR B 1
C47 C 0.308(2) -0.1530(15) -0.5954(11) 0.119(6) Uiso 0.50 1 d P B 1
H47A H 0.3115 -0.0902 -0.6068 0.143 Uiso 0.50 1 calc PR B 1
H47B H 0.2881 -0.2099 -0.6438 0.143 Uiso 0.50 1 calc PR B 1
C48 C 0.1963(13) -0.1580(9) -0.5542(6) 0.063(3) Uiso 0.50 1 d P B 1
H48A H 0.1682 -0.0908 -0.5326 0.075 Uiso 0.50 1 calc PR B 1
H48B H 0.1094 -0.2029 -0.5891 0.075 Uiso 0.50 1 calc PR B 1
O6A O 0.2697(10) -0.2270(7) -0.5109(4) 0.090(4) Uiso 0.50 1 d PG C 2
C45A C 0.4202(11) -0.2341(10) -0.4969(6) 0.097(6) Uiso 0.50 1 d PG C 2
H45C H 0.4378 -0.3024 -0.4983 0.117 Uiso 0.50 1 calc PR C 2
H45D H 0.4705 -0.1866 -0.4460 0.117 Uiso 0.50 1 calc PR C 2
C46A C 0.4730(8) -0.2109(12) -0.5541(7) 0.042(2) Uiso 0.50 1 d PG C 2
H46C H 0.5485 -0.1524 -0.5307 0.507 Uiso 0.50 1 calc PR C 2
H46D H 0.5158 -0.2682 -0.5829 0.507 Uiso 0.50 1 calc PR C 2
C47A C 0.3550(9) -0.1896(7) -0.6035(5) 0.050(2) Uiso 0.50 1 d PG C 2
H47C H 0.3413 -0.2367 -0.6561 0.060 Uiso 0.50 1 calc PR C 2
H47D H 0.3740 -0.1209 -0.6038 0.060 Uiso 0.50 1 calc PR C 2
C48A C 0.2293(7) -0.1996(7) -0.5768(5) 0.062(3) Uiso 0.50 1 d PG C 2
H48C H 0.1882 -0.1356 -0.5643 0.075 Uiso 0.50 1 calc PR C 2
H48D H 0.1554 -0.2514 -0.6166 0.075 Uiso 0.50 1 calc PR C 2

loop_
_atom_site_aniso_label
_atom_site_aniso_U_11
_atom_site_aniso_U_22
_atom_site_aniso_U_33
_atom_site_aniso_U_23
_atom_site_aniso_U_13
_atom_site_aniso_U_12
Ca1 0.0288(4) 0.0250(4) 0.0311(4) 0.0101(3) 0.0037(3) 0.0040(3)
I1 0.03827(16) 0.03706(15) 0.05177(18) 0.00925(12) 0.01350(12) 0.01009(11)
O1 0.0303(14) 0.0296(13) 0.0394(14) 0.0089(11) 0.0079(11) 0.0010(11)
O2 0.0382(16) 0.0516(17) 0.0404(15) 0.0258(14) 0.0069(12) 0.0116(13)
O3 0.0408(16) 0.0270(13) 0.0417(15) 0.0074(12) 0.0019(12) -0.0006(12)
O4 0.0388(15) 0.0452(16) 0.0296(13) 0.0160(12) 0.0086(11) 0.0137(12)
O5 0.0366(16) 0.0281(14) 0.0541(17) 0.0147(13) 0.0032(13) 0.0033(12)
C25 0.047(3) 0.027(2) 0.065(3) 0.000(2) 0.013(2) 0.0049(18)
C26 0.078(4) 0.043(3) 0.053(3) 0.007(2) 0.029(3) 0.007(2)
C28 0.030(2) 0.049(2) 0.047(2) 0.009(2) 0.0100(18) -0.0041(18)
C29 0.044(3) 0.113(5) 0.072(3) 0.061(4) 0.014(2) 0.033(3)
C31 0.091(5) 0.163(7) 0.096(5) 0.105(5) 0.031(4) 0.048(5)
C32 0.054(3) 0.065(3) 0.041(2) 0.026(2) 0.015(2) 0.015(2)
C33 0.070(3) 0.030(2) 0.044(2) 0.0137(19) 0.001(2) 0.000(2)
C34 0.090(4) 0.032(2) 0.052(3) 0.006(2) 0.000(3) 0.006(2)
C35 0.065(3) 0.046(3) 0.050(3) 0.006(2) 0.003(2) -0.012(2)
C36 0.072(4) 0.041(3) 0.055(3) 0.008(2) -0.017(3) 0.002(2)
C37 0.040(2) 0.048(2) 0.042(2) 0.019(2) 0.0061(18) 0.0139(19)
C38 0.058(3) 0.042(2) 0.043(2) 0.018(2) 0.002(2) 0.007(2)
C39 0.082(4) 0.054(3) 0.036(2) 0.021(2) 0.004(2) 0.014(3)
C40 0.060(3) 0.055(3) 0.041(2) 0.018(2) 0.022(2) 0.020(2)
C41 0.054(3) 0.033(2) 0.060(3) 0.021(2) 0.006(2) 0.0013(19)
C42 0.045(3) 0.033(2) 0.063(3) 0.015(2) 0.025(2) 0.0042(18)
C43 0.056(3) 0.039(2) 0.053(3) 0.006(2) 0.009(2) -0.016(2)
C44 0.037(2) 0.041(2) 0.044(2) 0.0117(19) 0.0022(18) 0.0007(18)
Al1 0.0260(5) 0.0244(5) 0.0258(5) 0.0100(4) 0.0050(4) 0.0042(4)
C1 0.0320(19) 0.0208(16) 0.0284(17) 0.0088(14) 0.0042(15) 0.0024(14)
C2 0.034(2) 0.040(2) 0.0327(19) 0.0119(17) 0.0050(16) 0.0067(17)
C3 0.044(2) 0.052(3) 0.036(2) 0.016(2) -0.0013(18) 0.016(2)
C4 0.060(3) 0.049(3) 0.030(2) 0.0192(19) 0.0046(19) 0.007(2)
C5 0.056(3) 0.053(3) 0.036(2) 0.019(2) 0.017(2) 0.000(2)
C6 0.035(2) 0.038(2) 0.038(2) 0.0141(18) 0.0075(17) 0.0026(17)
C7 0.0281(19) 0.0276(18) 0.0372(19) 0.0147(16) 0.0132(15) 0.0066(15)
C8 0.037(2) 0.035(2) 0.048(2) 0.0171(19) 0.0094(18) 0.0071(17)
C9 0.046(3) 0.045(3) 0.077(3) 0.037(3) 0.019(2) 0.021(2)
C10 0.054(3) 0.031(2) 0.097(4) 0.028(3) 0.041(3) 0.018(2)
C11 0.055(3) 0.031(2) 0.065(3) 0.000(2) 0.027(2) -0.003(2)
C12 0.041(2) 0.035(2) 0.041(2) 0.0080(18) 0.0106(18) 0.0032(18)
C13 0.0307(19) 0.0304(18) 0.0286(17) 0.0186(15) 0.0049(15) 0.0075(15)
C14 0.040(2) 0.044(2) 0.0281(19) 0.0167(17) 0.0067(16) 0.0060(18)
C15 0.059(3) 0.056(3) 0.040(2) 0.016(2) 0.024(2) 0.018(2)
C16 0.047(3) 0.068(3) 0.060(3) 0.037(3) 0.030(2) 0.018(2)
C17 0.038(2) 0.054(3) 0.063(3) 0.032(2) 0.014(2) 0.001(2)
C18 0.038(2) 0.035(2) 0.037(2) 0.0136(17) 0.0105(17) 0.0033(17)
C19 0.0281(19) 0.0297(18) 0.0273(17) 0.0087(15) 0.0077(14) 0.0063(15)
C20 0.040(2) 0.032(2) 0.034(2) 0.0101(17) 0.0103(17) 0.0055(17)
C21 0.050(3) 0.032(2) 0.054(3) 0.0069(19) 0.022(2) -0.0033(19)
C22 0.033(2) 0.044(3) 0.047(3) -0.012(2) 0.0048(19) -0.0049(19)
C23 0.053(3) 0.056(3) 0.035(2) 0.004(2) -0.009(2) 0.010(2)
C24 0.052(3) 0.038(2) 0.032(2) 0.0131(18) 0.0013(18) 0.0034(19)

loop_
_atom_type_symbol
_atom_type_description
_atom_type_scat_dispersion_real
_atom_type_scat_dispersion_imag
_atom_type_scat_source
C C 0.0033 0.0016 'International Tables Vol C Tables 4.2.6.8 and 6.1.1.4'
H H 0.0000 0.0000 'International Tables Vol C Tables 4.2.6.8 and 6.1.1.4'
O O 0.0106 0.0060 'International Tables Vol C Tables 4.2.6.8 and 6.1.1.4'
Al Al 0.0645 0.0514 'International Tables Vol C Tables 4.2.6.8 and 6.1.1.4'
Ca Ca 0.2262 0.3064 'International Tables Vol C Tables 4.2.6.8 and 6.1.1.4'
I I -0.4742 1.8119 'International Tables Vol C Tables 4.2.6.8 and 6.1.1.4'

loop_
_geom_angle_atom_site_label_1
_geom_angle_atom_site_label_2
_geom_angle_atom_site_label_3
_geom_angle
O3 Ca1 O4 88.57(10)
O3 Ca1 O5 172.55(10)
O4 Ca1 O5 88.36(10)
O3 Ca1 O1 87.38(9)
O4 Ca1 O1 85.77(9)
O5 Ca1 O1 85.62(9)
O3 Ca1 O2 90.12(10)
O4 Ca1 O2 170.23(10)
O5 Ca1 O2 91.76(10)
O1 Ca1 O2 84.50(9)
O3 Ca1 I1 94.99(7)
O4 Ca1 I1 96.68(7)
O5 Ca1 I1 92.10(7)
O1 Ca1 I1 176.62(7)
O2 Ca1 I1 93.08(7)
C28 O1 C25 107.7(3)
C28 O1 Ca1 126.3(2)
C25 O1 Ca1 125.9(2)
C29 O2 C32 107.6(3)
C29 O2 Ca1 127.3(3)
C32 O2 Ca1 124.4(2)
C36 O3 C33 108.2(3)
C36 O3 Ca1 125.0(3)
C33 O3 Ca1 123.6(2)
C37 O4 C40 108.5(3)
C37 O4 Ca1 127.9(2)
C40 O4 Ca1 123.5(2)
C44 O5 C41 108.6(3)
C44 O5 Ca1 123.8(2)
C41 O5 Ca1 125.5(2)
O1 C25 C26 106.9(3)
C27 C26 C25 106.2(4)
C28 C27 C26 106.9(4)
O1 C28 C27 106.1(4)
C30 C29 O2 107.7(6)
C30 C29 C30A 41.6(6)
O2 C29 C30A 104.3(6)
C29 C30 C31 100.8(7)
C31 C30A C29 105.7(9)
C30A C31 C32 105.1(7)
C30A C31 C30 40.3(6)
C32 C31 C30 104.1(5)
O2 C32 C31 105.4(4)
O3 C33 C34 105.9(3)
C35 C34 C33 101.9(4)
C36 C35 C34 104.4(4)
O3 C36 C35 106.4(4)
O4 C37 C38 106.5(3)
C39 C38 C37 102.5(3)
C38 C39 C40 102.6(4)
O4 C40 C39 104.7(4)
O5 C41 C42 106.6(3)
C43 C42 C41 103.6(3)
C42 C43 C44 103.2(3)
O5 C44 C43 103.7(3)
C13 Al1 C19 108.10(15)
C13 Al1 C7 109.41(14)
C19 Al1 C7 112.93(15)
C13 Al1 C1 109.78(14)
C19 Al1 C1 109.54(14)
C7 Al1 C1 107.06(15)
C6 C1 C2 114.5(3)
C6 C1 Al1 122.2(3)
C2 C1 Al1 123.2(3)
C1 C2 C3 123.0(4)
C4 C3 C2 119.7(4)
C3 C4 C5 119.8(4)
C4 C5 C6 119.2(4)
C1 C6 C5 123.8(4)
C8 C7 C12 115.1(3)
C8 C7 Al1 124.3(3)
C12 C7 Al1 120.6(3)
C9 C8 C7 122.7(4)
C10 C9 C8 120.3(4)
C9 C10 C11 119.3(4)
C10 C11 C12 120.1(4)
C11 C12 C7 122.6(4)
C14 C13 C18 114.8(3)
C14 C13 Al1 121.7(3)
C18 C13 Al1 123.5(3)
C13 C14 C15 123.1(4)
C16 C15 C14 119.5(4)
C15 C16 C17 119.6(4)
C18 C17 C16 119.7(4)
C17 C18 C13 123.2(4)
C20 C19 C24 114.2(3)
C20 C19 Al1 123.7(3)
C24 C19 Al1 122.1(3)
C21 C20 C19 123.4(4)
C22 C21 C20 120.0(4)
C21 C22 C23 119.3(4)
C22 C23 C24 119.5(4)
C23 C24 C19 123.5(4)
C48 O6 C45 109.8(7)
C46 C45 O6 110.3(7)
C45 C46 C47 101.6(9)
C48 C47 C46 106.8(12)
O6 C48 C47 107.5(11)
C48A O6A C45A 108.0
O6A C45A C46A 108.0
C47A C46A C45A 108.0
C46A C47A C48A 108.0
O6A C48A C47A 108.0

loop_
_geom_bond_atom_site_label_1
_geom_bond_atom_site_label_2
_geom_bond_distance
Ca1 O3 2.354(3)
Ca1 O4 2.357(2)
Ca1 O5 2.363(3)
Ca1 O1 2.368(3)
Ca1 O2 2.380(3)
Ca1 I1 3.0581(8)
O1 C28 1.446(5)
O1 C25 1.448(5)
O2 C29 1.453(5)
O2 C32 1.450(5)
O3 C36 1.450(5)
O3 C33 1.451(5)
O4 C37 1.448(5)
O4 C40 1.459(5)
O5 C44 1.438(5)
O5 C41 1.462(5)
C25 C26 1.500(7)
C26 C27 1.471(7)
C27 C28 1.473(7)
C29 C30 1.397(11)
C29 C30A 1.503(13)
C30 C31 1.579(13)
C30A C31 1.376(13)
C31 C32 1.498(6)
C33 C34 1.496(6)
C34 C35 1.498(7)
C35 C36 1.480(7)
C37 C38 1.512(6)
C38 C39 1.496(7)
C39 C40 1.514(6)
C41 C42 1.517(6)
C42 C43 1.504(6)
C43 C44 1.514(6)
Al1 C13 2.006(4)
Al1 C19 2.011(4)
Al1 C7 2.017(4)
Al1 C1 2.020(3)
C1 C6 1.391(5)
C1 C2 1.398(5)
C2 C3 1.396(5)
C3 C4 1.370(6)
C4 C5 1.380(6)
C5 C6 1.390(5)
C7 C8 1.405(5)
C7 C12 1.393(5)
C8 C9 1.383(6)
C9 C10 1.369(7)
C10 C11 1.375(7)
C11 C12 1.392(6)
C13 C14 1.402(5)
C13 C18 1.407(5)
C14 C15 1.398(6)
C15 C16 1.383(7)
C16 C17 1.387(7)
C17 C18 1.386(6)
C19 C20 1.391(5)
C19 C24 1.397(5)
C20 C21 1.382(6)
C21 C22 1.369(6)
C22 C23 1.377(7)
C23 C24 1.382(6)
O6 C48 1.417(12)
O6 C45 1.563(12)
C45 C46 1.408(12)
C46 C47 1.68(2)
C47 C48 1.47(2)
O6A C48A 1.4200
O6A C45A 1.4200
C45A C46A 1.4200
C46A C47A 1.4200
C47A C48A 1.4200
